data_7109329
loop_
_publ_author_name
'Sangram Gore'
'Kiran Chinthapally'
'Sundarababu Baskaran'
'Burkhard Konig'

_publ_section_title
;
 Synthesis of substituted hydantoins in low melting mixtures
;
_journal_name_full Chem.Commun.
_journal_page_first 5052
_journal_paper_doi 10.1039/c3cc41254g
_journal_volume 49
_journal_year 2013
_chemical_formula_moiety 'C14 H18 N4 O4'
_chemical_formula_sum 'C14 H18 N4 O4'
_chemical_formula_weight 306.32
_chemical_name_systematic
;
?
;
_space_group_IT_number 14
_symmetry_cell_setting monoclinic
_symmetry_space_group_name_Hall '-P 2yn'
_symmetry_space_group_name_H-M 'P 1 21/n 1'
_atom_sites_solution_hydrogens geom
_atom_sites_solution_primary direct
_atom_sites_solution_secondary difmap
_audit_creation_method SHELXL-97
_cell_angle_alpha 90.00
_cell_angle_beta 97.236(3)
_cell_angle_gamma 90.00
_cell_formula_units_Z 4
_cell_length_a 6.6929(3)
_cell_length_b 9.8842(6)
_cell_length_c 22.5275(14)
_cell_measurement_reflns_used 3654
_cell_measurement_temperature 298(2)
_cell_measurement_theta_max 22.57
_cell_measurement_theta_min 2.25
_cell_volume 1478.41(14)
_computing_cell_refinement APEXII,Bruker,2004
_computing_data_collection APEXII,Bruker,2004
_computing_data_reduction SAINT,Bruker,2004
_computing_molecular_graphics 'ORTEP-3 (Farrugia, 1997)'
_computing_publication_material 'SHELXL-97 (Sheldrick, 2008)'
_computing_structure_refinement 'SHELXL-97 (Sheldrick, 2008)'
_computing_structure_solution 'SHELXS-97 (Sheldrick, 2008)'
_diffrn_ambient_temperature 298(2)
_diffrn_measured_fraction_theta_full 0.998
_diffrn_measured_fraction_theta_max 0.985
_diffrn_measurement_device_type 'Bruker APEXII CCD area detector'
_diffrn_measurement_method 'phi and omega scans'
_diffrn_radiation_monochromator graphite
_diffrn_radiation_source 'fine-focus sealed tube'
_diffrn_radiation_type MoK\a
_diffrn_radiation_wavelength 0.71073
_diffrn_reflns_av_R_equivalents 0.0380
_diffrn_reflns_av_sigmaI/netI 0.0350
_diffrn_reflns_limit_h_max 8
_diffrn_reflns_limit_h_min -6
_diffrn_reflns_limit_k_max 12
_diffrn_reflns_limit_k_min -12
_diffrn_reflns_limit_l_max 27
_diffrn_reflns_limit_l_min -27
_diffrn_reflns_number 16483
_diffrn_reflns_theta_full 25.00
_diffrn_reflns_theta_max 26.34
_diffrn_reflns_theta_min 1.82
_exptl_absorpt_coefficient_mu 0.103
_exptl_absorpt_correction_T_max 0.9847
_exptl_absorpt_correction_T_min 0.9747
_exptl_absorpt_correction_type multi-scan
_exptl_absorpt_process_details 'SADABS (Bruker,2004)'
_exptl_crystal_colour colourless
_exptl_crystal_density_diffrn 1.376
_exptl_crystal_density_method 'not measured'
_exptl_crystal_description Block
_exptl_crystal_F_000 648
_exptl_crystal_size_max 0.25
_exptl_crystal_size_mid 0.20
_exptl_crystal_size_min 0.15
_refine_diff_density_max 0.195
_refine_diff_density_min -0.194
_refine_diff_density_rms 0.035
_refine_ls_extinction_coef 0.0052(14)
_refine_ls_extinction_expression Fc^*^=kFc[1+0.001xFc^2^\l^3^/sin(2\q)]^-1/4^
_refine_ls_extinction_method SHELXL
_refine_ls_goodness_of_fit_ref 1.021
_refine_ls_hydrogen_treatment constr
_refine_ls_matrix_type full
_refine_ls_number_parameters 204
_refine_ls_number_reflns 2972
_refine_ls_number_restraints 0
_refine_ls_restrained_S_all 1.021
_refine_ls_R_factor_all 0.0773
_refine_ls_R_factor_gt 0.0442
_refine_ls_shift/su_max 0.002
_refine_ls_shift/su_mean 0.000
_refine_ls_structure_factor_coef Fsqd
_refine_ls_weighting_details 'calc w=1/[\s^2^(Fo^2^)+(0.0558P)^2^+0.3273P] where P=(Fo^2^+2Fc^2^)/3'
_refine_ls_weighting_scheme calc
_refine_ls_wR_factor_gt 0.1058
_refine_ls_wR_factor_ref 0.1204
_reflns_number_gt 1961
_reflns_number_total 2972
_reflns_threshold_expression >2sigma(I)
_cod_data_source_file c3cc41254g.txt
_cod_data_source_block new2
_cod_original_sg_symbol_Hall '-P 2yn '
_cod_original_sg_symbol_H-M P2(1)/n
_cod_database_code 7109329

loop_
_symmetry_equiv_pos_as_xyz
'x, y, z'
'-x+1/2, y+1/2, -z+1/2'
'-x, -y, -z'
'x-1/2, -y-1/2, z-1/2'

loop_
_atom_site_label
_atom_site_type_symbol
_atom_site_fract_x
_atom_site_fract_y
_atom_site_fract_z
_atom_site_U_iso_or_equiv
_atom_site_adp_type
_atom_site_occupancy
_atom_site_symmetry_multiplicity
_atom_site_calc_flag
_atom_site_refinement_flags
C1 C 0.6025(3) 0.7423(2) 0.14263(9) 0.0426(5) Uani 1 1 d .
C2 C 0.6144(3) 0.7332(2) 0.07653(9) 0.0464(5) Uani 1 1 d .
H2A H 0.6752 0.8144 0.0626 0.056 Uiso 1 1 calc R
H2B H 0.4809 0.7229 0.0547 0.056 Uiso 1 1 calc R
C3 C 0.7422(3) 0.6111(2) 0.06733(8) 0.0401(5) Uani 1 1 d .
H3 H 0.6851 0.5585 0.0324 0.048 Uiso 1 1 calc R
C4 C 1.0750(3) 0.5493(2) 0.09699(9) 0.0421(5) Uani 1 1 d .
C5 C 0.7562(3) 0.52611(18) 0.12507(8) 0.0370(4) Uani 1 1 d .
H5 H 0.6550 0.4539 0.1216 0.044 Uiso 1 1 calc R
C6 C 0.7215(3) 0.62634(19) 0.17495(8) 0.0373(4) Uani 1 1 d .
H6 H 0.8532 0.6622 0.1916 0.045 Uiso 1 1 calc R
C7 C 1.0192(3) 0.7171(2) 0.01594(9) 0.0589(6) Uani 1 1 d .
H7A H 1.1634 0.7136 0.0184 0.088 Uiso 1 1 calc R
H7B H 0.9768 0.8095 0.0181 0.088 Uiso 1 1 calc R
H7C H 0.9606 0.6784 -0.0213 0.088 Uiso 1 1 calc R
C8 C 1.0464(3) 0.3946(2) 0.18040(11) 0.0607(6) Uani 1 1 d .
H8A H 1.1738 0.3584 0.1727 0.091 Uiso 1 1 calc R
H8B H 0.9579 0.3219 0.1878 0.091 Uiso 1 1 calc R
H8C H 1.0661 0.4528 0.2148 0.091 Uiso 1 1 calc R
C9 C 0.6241(3) 0.5701(2) 0.22532(8) 0.0397(5) Uani 1 1 d .
H9 H 0.5043 0.5227 0.2158 0.048 Uiso 1 1 calc R
C10 C 0.6947(3) 0.58192(18) 0.28290(8) 0.0372(4) Uani 1 1 d .
C11 C 0.8833(3) 0.64872(19) 0.31008(9) 0.0412(5) Uani 1 1 d .
C12 C 0.7137(3) 0.5676(2) 0.38433(9) 0.0495(5) Uani 1 1 d .
C13 C 1.0457(4) 0.6798(3) 0.41526(10) 0.0720(7) Uani 1 1 d .
H13A H 1.1119 0.6012 0.4335 0.108 Uiso 1 1 calc R
H13B H 0.9925 0.7329 0.4453 0.108 Uiso 1 1 calc R
H13C H 1.1406 0.7329 0.3967 0.108 Uiso 1 1 calc R
C14 C 0.4148(3) 0.4603(2) 0.32684(10) 0.0597(6) Uani 1 1 d .
H14A H 0.3918 0.4295 0.3658 0.090 Uiso 1 1 calc R
H14B H 0.4212 0.3840 0.3008 0.090 Uiso 1 1 calc R
H14C H 0.3066 0.5187 0.3108 0.090 Uiso 1 1 calc R
N1 N 0.9544(2) 0.64138(17) 0.06509(7) 0.0443(4) Uani 1 1 d .
N2 N 0.9585(2) 0.47101(16) 0.12918(7) 0.0416(4) Uani 1 1 d .
N3 N 0.8822(2) 0.63780(17) 0.37031(7) 0.0487(4) Uani 1 1 d .
N4 N 0.6030(2) 0.53393(17) 0.33140(7) 0.0449(4) Uani 1 1 d .
O1 O 0.5147(2) 0.82863(16) 0.16659(7) 0.0696(5) Uani 1 1 d .
O2 O 1.2574(2) 0.53739(15) 0.09723(7) 0.0590(4) Uani 1 1 d .
O3 O 1.0140(2) 0.70265(16) 0.28575(6) 0.0578(4) Uani 1 1 d .
O4 O 0.6761(3) 0.54288(17) 0.43426(7) 0.0696(5) Uani 1 1 d .

loop_
_atom_site_aniso_label
_atom_site_aniso_U_11
_atom_site_aniso_U_22
_atom_site_aniso_U_33
_atom_site_aniso_U_23
_atom_site_aniso_U_13
_atom_site_aniso_U_12
C1 0.0376(10) 0.0433(11) 0.0479(12) 0.0003(10) 0.0088(9) -0.0042(9)
C2 0.0359(10) 0.0568(13) 0.0457(12) 0.0094(10) 0.0025(9) -0.0006(9)
C3 0.0349(9) 0.0514(12) 0.0332(11) -0.0030(9) 0.0019(8) -0.0066(9)
C4 0.0386(11) 0.0466(12) 0.0421(11) -0.0019(9) 0.0091(9) -0.0020(9)
C5 0.0325(9) 0.0410(10) 0.0372(11) -0.0016(8) 0.0033(8) -0.0082(8)
C6 0.0324(9) 0.0446(11) 0.0349(11) -0.0028(8) 0.0042(8) -0.0068(8)
C7 0.0542(13) 0.0777(16) 0.0476(13) 0.0159(12) 0.0179(10) 0.0003(12)
C8 0.0516(12) 0.0583(14) 0.0716(16) 0.0231(12) 0.0053(11) 0.0036(11)
C9 0.0312(9) 0.0485(12) 0.0399(12) -0.0006(9) 0.0061(8) -0.0065(8)
C10 0.0369(10) 0.0396(10) 0.0363(11) -0.0017(8) 0.0094(8) 0.0022(8)
C11 0.0450(11) 0.0424(11) 0.0358(11) -0.0021(9) 0.0040(9) -0.0004(9)
C12 0.0663(14) 0.0460(12) 0.0381(13) -0.0016(9) 0.0138(11) 0.0119(10)
C13 0.0847(17) 0.0815(17) 0.0444(14) -0.0091(13) -0.0133(12) -0.0052(14)
C14 0.0528(13) 0.0686(15) 0.0618(15) 0.0072(12) 0.0230(11) -0.0046(11)
N1 0.0353(8) 0.0595(11) 0.0393(10) 0.0112(8) 0.0088(7) 0.0001(8)
N2 0.0363(8) 0.0430(9) 0.0461(10) 0.0049(8) 0.0079(7) 0.0021(7)
N3 0.0586(11) 0.0525(10) 0.0337(10) -0.0046(8) 0.0003(8) -0.0006(9)
N4 0.0458(9) 0.0521(10) 0.0389(10) 0.0014(8) 0.0132(8) 0.0000(8)
O1 0.0843(11) 0.0541(10) 0.0749(12) -0.0014(8) 0.0272(9) 0.0183(9)
O2 0.0347(8) 0.0696(10) 0.0748(11) 0.0112(8) 0.0153(7) 0.0052(7)
O3 0.0496(8) 0.0740(10) 0.0487(9) -0.0002(8) 0.0012(7) -0.0206(8)
O4 0.1026(13) 0.0726(11) 0.0375(9) 0.0017(8) 0.0246(8) 0.0076(9)

loop_
_atom_type_symbol
_atom_type_description
_atom_type_scat_dispersion_real
_atom_type_scat_dispersion_imag
_atom_type_scat_source
C C 0.0033 0.0016 'International Tables Vol C Tables 4.2.6.8 and 6.1.1.4'
H H 0.0000 0.0000 'International Tables Vol C Tables 4.2.6.8 and 6.1.1.4'
N N 0.0061 0.0033 'International Tables Vol C Tables 4.2.6.8 and 6.1.1.4'
O O 0.0106 0.0060 'International Tables Vol C Tables 4.2.6.8 and 6.1.1.4'

loop_
_geom_angle_atom_site_label_1
_geom_angle_atom_site_label_2
_geom_angle_atom_site_label_3
_geom_angle
O1 C1 C2 125.24(19)
O1 C1 C6 125.02(19)
C2 C1 C6 109.74(16)
C1 C2 C3 106.60(16)
C1 C2 H2A 110.4
C3 C2 H2A 110.4
C1 C2 H2B 110.4
C3 C2 H2B 110.4
H2A C2 H2B 108.6
N1 C3 C2 114.35(16)
N1 C3 C5 100.67(14)
C2 C3 C5 107.17(15)
N1 C3 H3 111.4
C2 C3 H3 111.4
C5 C3 H3 111.4
O2 C4 N1 126.24(17)
O2 C4 N2 125.18(18)
N1 C4 N2 108.58(15)
N2 C5 C6 114.88(14)
N2 C5 C3 102.42(13)
C6 C5 C3 105.47(15)
N2 C5 H5 111.2
C6 C5 H5 111.2
C3 C5 H5 111.2
C9 C6 C1 113.12(15)
C9 C6 C5 115.97(15)
C1 C6 C5 104.64(14)
C9 C6 H6 107.6
C1 C6 H6 107.6
C5 C6 H6 107.6
N1 C7 H7A 109.5
N1 C7 H7B 109.5
H7A C7 H7B 109.5
N1 C7 H7C 109.5
H7A C7 H7C 109.5
H7B C7 H7C 109.5
N2 C8 H8A 109.5
N2 C8 H8B 109.5
H8A C8 H8B 109.5
N2 C8 H8C 109.5
H8A C8 H8C 109.5
H8B C8 H8C 109.5
C10 C9 C6 125.21(17)
C10 C9 H9 117.4
C6 C9 H9 117.4
C9 C10 N4 126.50(17)
C9 C10 C11 128.32(17)
N4 C10 C11 105.18(16)
O3 C11 N3 125.44(18)
O3 C11 C10 129.24(18)
N3 C11 C10 105.32(16)
O4 C12 N4 127.6(2)
O4 C12 N3 125.5(2)
N4 C12 N3 106.84(16)
N3 C13 H13A 109.5
N3 C13 H13B 109.5
H13A C13 H13B 109.5
N3 C13 H13C 109.5
H13A C13 H13C 109.5
H13B C13 H13C 109.5
N4 C14 H14A 109.5
N4 C14 H14B 109.5
H14A C14 H14B 109.5
N4 C14 H14C 109.5
H14A C14 H14C 109.5
H14B C14 H14C 109.5
C4 N1 C7 122.33(16)
C4 N1 C3 111.11(15)
C7 N1 C3 121.30(15)
C4 N2 C8 121.20(16)
C4 N2 C5 110.05(15)
C8 N2 C5 122.08(15)
C11 N3 C12 111.78(17)
C11 N3 C13 124.97(18)
C12 N3 C13 122.91(18)
C12 N4 C10 110.85(16)
C12 N4 C14 123.88(17)
C10 N4 C14 125.27(17)

loop_
_geom_bond_atom_site_label_1
_geom_bond_atom_site_label_2
_geom_bond_distance
C1 O1 1.202(2)
C1 C2 1.504(3)
C1 C6 1.527(3)
C2 C3 1.508(3)
C2 H2A 0.9700
C2 H2B 0.9700
C3 N1 1.458(2)
C3 C5 1.542(3)
C3 H3 0.9800
C4 O2 1.226(2)
C4 N1 1.360(2)
C4 N2 1.369(2)
C5 N2 1.452(2)
C5 C6 1.537(2)
C5 H5 0.9800
C6 C9 1.486(2)
C6 H6 0.9800
C7 N1 1.447(2)
C7 H7A 0.9600
C7 H7B 0.9600
C7 H7C 0.9600
C8 N2 1.441(3)
C8 H8A 0.9600
C8 H8B 0.9600
C8 H8C 0.9600
C9 C10 1.328(2)
C9 H9 0.9300
C10 N4 1.402(2)
C10 C11 1.487(3)
C11 O3 1.212(2)
C11 N3 1.362(2)
C12 O4 1.208(2)
C12 N4 1.363(3)
C12 N3 1.394(3)
C13 N3 1.454(3)
C13 H13A 0.9600
C13 H13B 0.9600
C13 H13C 0.9600
C14 N4 1.447(3)
C14 H14A 0.9600
C14 H14B 0.9600
C14 H14C 0.9600

loop_
_geom_torsion_atom_site_label_1
_geom_torsion_atom_site_label_2
_geom_torsion_atom_site_label_3
_geom_torsion_atom_site_label_4
_geom_torsion
O1 C1 C2 C3 178.97(19)
C6 C1 C2 C3 -0.2(2)
C1 C2 C3 N1 -95.10(18)
C1 C2 C3 C5 15.54(19)
N1 C3 C5 N2 -25.62(17)
C2 C3 C5 N2 -145.44(15)
N1 C3 C5 C6 94.91(15)
C2 C3 C5 C6 -24.91(18)
O1 C1 C6 C9 38.6(3)
C2 C1 C6 C9 -142.23(16)
O1 C1 C6 C5 165.75(19)
C2 C1 C6 C5 -15.09(18)
N2 C5 C6 C9 -98.59(18)
C3 C5 C6 C9 149.42(15)
N2 C5 C6 C1 136.05(15)
C3 C5 C6 C1 24.06(17)
C1 C6 C9 C10 -111.3(2)
C5 C6 C9 C10 127.8(2)
C6 C9 C10 N4 177.71(17)
C6 C9 C10 C11 -1.6(3)
C9 C10 C11 O3 -2.2(3)
N4 C10 C11 O3 178.3(2)
C9 C10 C11 N3 177.72(19)
N4 C10 C11 N3 -1.74(19)
O2 C4 N1 C7 15.3(3)
N2 C4 N1 C7 -164.68(18)
O2 C4 N1 C3 169.89(19)
N2 C4 N1 C3 -10.0(2)
C2 C3 N1 C4 137.15(17)
C5 C3 N1 C4 22.6(2)
C2 C3 N1 C7 -67.9(2)
C5 C3 N1 C7 177.57(17)
O2 C4 N2 C8 19.7(3)
N1 C4 N2 C8 -160.41(18)
O2 C4 N2 C5 171.52(18)
N1 C4 N2 C5 -8.5(2)
C6 C5 N2 C4 -91.81(18)
C3 C5 N2 C4 21.97(19)
C6 C5 N2 C8 59.8(2)
C3 C5 N2 C8 173.55(18)
O3 C11 N3 C12 -178.60(19)
C10 C11 N3 C12 1.5(2)
O3 C11 N3 C13 -5.1(3)
C10 C11 N3 C13 174.94(19)
O4 C12 N3 C11 179.6(2)
N4 C12 N3 C11 -0.6(2)
O4 C12 N3 C13 5.9(3)
N4 C12 N3 C13 -174.24(19)
O4 C12 N4 C10 179.2(2)
N3 C12 N4 C10 -0.6(2)
O4 C12 N4 C14 0.1(3)
N3 C12 N4 C14 -179.70(17)
C9 C10 N4 C12 -178.02(19)
C11 C10 N4 C12 1.4(2)
C9 C10 N4 C14 1.1(3)
C11 C10 N4 C14 -179.46(18)
